data_1541922
loop_
_publ_author_name
'Chang, Meng-Yang'
'Cheng, Yu-Chieh'

_publ_section_title
;
 Synthesis of Substituted Tetralins and Benzosuberans via
 BF3&#x00B7;OEt2-Mediated Formal (4 + 2) and (5 + 2) Stereocontrolled
 Cycloaddition of 4-Alkenols with Veratrol.
;
_journal_issue 3
_journal_name_full 'Organic letters'
_journal_page_first 608
_journal_page_last 611
_journal_paper_doi 10.1021/acs.orglett.5b03696
_journal_volume 18
_journal_year 2016
_chemical_formula_sum 'C32 H32 O4 S'
_chemical_formula_weight 512.63
_space_group_crystal_system monoclinic
_space_group_IT_number 14
_space_group_name_Hall '-P 2ybc'
_space_group_name_H-M_alt 'P 1 21/c 1'
_symmetry_space_group_name_Hall '-P 2ybc'
_symmetry_space_group_name_H-M 'P 1 21/c 1'
_atom_sites_solution_hydrogens geom
_audit_creation_method SHELXL-2014/6
_cell_angle_alpha 90
_cell_angle_beta 104.5380(10)
_cell_angle_gamma 90
_cell_formula_units_Z 4
_cell_length_a 12.1307(4)
_cell_length_b 11.0079(3)
_cell_length_c 20.0330(5)
_cell_measurement_reflns_used 9036
_cell_measurement_temperature 100(2)
_cell_measurement_theta_max 26.4139
_cell_measurement_theta_min 2.3647
_cell_volume 2589.42(13)
_computing_cell_refinement 'SAINT V8.34A (Bruker AXS Inc., 2013)'
_computing_data_collection 'APEX2 (Bruker AXS, 2010)'
_computing_data_reduction 'SAINT V8.34A (Bruker AXS Inc., 2013)'
_computing_molecular_graphics 'SHELXTL (Sheldrick, 2008)'
_computing_publication_material SHELXTL
_computing_structure_refinement 'SHELXL-2014/6 (Sheldrick, 2014)'
_diffrn_ambient_temperature 100(2)
_diffrn_detector_area_resol_mean 8.3333
_diffrn_measured_fraction_theta_full 0.997
_diffrn_measured_fraction_theta_max 0.996
_diffrn_measurement_device_type 'Bruker APEX-II CCD'
_diffrn_measurement_method '\f and \w scans'
_diffrn_radiation_type MoK\a
_diffrn_radiation_wavelength 0.71073
_diffrn_reflns_av_R_equivalents 0.0248
_diffrn_reflns_av_unetI/netI 0.0206
_diffrn_reflns_laue_measured_fraction_full 0.997
_diffrn_reflns_laue_measured_fraction_max 0.996
_diffrn_reflns_limit_h_max 15
_diffrn_reflns_limit_h_min -15
_diffrn_reflns_limit_k_max 13
_diffrn_reflns_limit_k_min -13
_diffrn_reflns_limit_l_max 14
_diffrn_reflns_limit_l_min -25
_diffrn_reflns_number 21733
_diffrn_reflns_point_group_measured_fraction_full 0.997
_diffrn_reflns_point_group_measured_fraction_max 0.996
_diffrn_reflns_theta_full 25.242
_diffrn_reflns_theta_max 26.423
_diffrn_reflns_theta_min 1.734
_exptl_absorpt_coefficient_mu 0.162
_exptl_absorpt_correction_T_max 0.9485
_exptl_absorpt_correction_T_min 0.8942
_exptl_absorpt_correction_type multi-scan
_exptl_absorpt_process_details 'SADABS V2014/4 (Bruker AXS Inc.)'
_exptl_crystal_colour Colorless
_exptl_crystal_density_diffrn 1.315
_exptl_crystal_density_meas ?
_exptl_crystal_density_method 'not measured'
_exptl_crystal_description Lump
_exptl_crystal_F_000 1088
_exptl_crystal_size_max 0.30
_exptl_crystal_size_mid 0.30
_exptl_crystal_size_min 0.30
_refine_diff_density_max 1.206
_refine_diff_density_min -0.394
_refine_diff_density_rms 0.054
_refine_ls_extinction_method none
_refine_ls_goodness_of_fit_ref 1.035
_refine_ls_hydrogen_treatment constr
_refine_ls_matrix_type full
_refine_ls_number_parameters 338
_refine_ls_number_reflns 5310
_refine_ls_number_restraints 0
_refine_ls_restrained_S_all 1.035
_refine_ls_R_factor_all 0.0487
_refine_ls_R_factor_gt 0.0433
_refine_ls_shift/su_max 0.001
_refine_ls_shift/su_mean 0.000
_refine_ls_structure_factor_coef Fsqd
_refine_ls_weighting_details 'w=1/[\s^2^(Fo^2^)+(0.0532P)^2^+2.6384P] where P=(Fo^2^+2Fc^2^)/3'
_refine_ls_weighting_scheme calc
_refine_ls_wR_factor_gt 0.1107
_refine_ls_wR_factor_ref 0.1140
_reflns_Friedel_coverage 0.000
_reflns_number_gt 4703
_reflns_number_total 5310
_reflns_threshold_expression 'I > 2\s(I)'
_cod_data_source_file ol5b03696_si_001.cif
_cod_data_source_block mo_150431lt_0m
_cod_depositor_comments
;
The following automatic conversions were performed:

'_exptl_crystal_density_meas' value 'not measured' was changed to '?'
- the value is perceived as not measured.

Automatic conversion script
Id: cif_fix_values 4268 2015-11-12 08:31:59Z antanas 

 Adding full bibliography for 1541918--1541929.cif.
;
_cod_database_code 1541922
_shelx_space_group_comment
;
The symmetry employed for this shelxl refinement is uniquely defined
by the following loop, which should always be used as a source of
symmetry information in preference to the above space-group names.
They are only intended as comments.
;
_shelxl_version_number 2014/6

loop_
_space_group_symop_operation_xyz
'x, y, z'
'-x, y+1/2, -z+1/2'
'-x, -y, -z'
'x, -y-1/2, z-1/2'

loop_
_atom_site_label
_atom_site_type_symbol
_atom_site_fract_x
_atom_site_fract_y
_atom_site_fract_z
_atom_site_U_iso_or_equiv
_atom_site_adp_type
_atom_site_occupancy
_atom_site_site_symmetry_order
_atom_site_calc_flag
_atom_site_refinement_flags_posn
_atom_site_refinement_flags_adp
S1 S 0.26216(3) 0.74562(4) 1.01193(2) 0.01351(11) Uani 1 1 d . .
O1 O 0.16071(10) 0.80488(11) 0.97168(6) 0.0185(3) Uani 1 1 d . .
O2 O 0.28970(11) 0.75621(11) 1.08627(6) 0.0190(3) Uani 1 1 d . .
O3 O -0.02730(11) 0.26382(12) 0.75190(6) 0.0199(3) Uani 1 1 d . .
O4 O -0.04973(11) 0.11856(12) 0.84893(6) 0.0213(3) Uani 1 1 d . .
C1 C 0.76038(16) 0.5947(2) 0.71731(10) 0.0249(4) Uani 1 1 d . .
H1 H 0.8247 0.6024 0.6987 0.030 Uiso 1 1 calc R U
C2 C 0.74366(15) 0.48916(19) 0.75118(9) 0.0227(4) Uani 1 1 d . .
H9 H 0.7967 0.4243 0.7557 0.027 Uiso 1 1 calc R U
C3 C 0.64937(15) 0.47799(17) 0.77857(9) 0.0183(4) Uani 1 1 d . .
H8 H 0.6385 0.4051 0.8015 0.022 Uiso 1 1 calc R U
C4 C 0.57047(15) 0.57256(17) 0.77283(8) 0.0167(3) Uani 1 1 d . .
C5 C 0.47305(14) 0.56307(16) 0.80548(8) 0.0149(3) Uani 1 1 d . .
C6 C 0.36846(15) 0.62060(16) 0.77826(9) 0.0166(3) Uani 1 1 d . .
H7 H 0.3557 0.6618 0.7353 0.020 Uiso 1 1 calc R U
C7 C 0.28280(14) 0.61810(15) 0.81340(9) 0.0149(3) Uani 1 1 d . .
H14 H 0.2127 0.6582 0.7941 0.018 Uiso 1 1 calc R U
C8 C 0.29805(14) 0.55787(15) 0.87633(8) 0.0126(3) Uani 1 1 d . .
C9 C 0.20473(14) 0.55652(15) 0.91541(8) 0.0126(3) Uani 1 1 d . .
H6 H 0.1495 0.6223 0.8954 0.015 Uiso 1 1 calc R U
C10 C 0.25082(14) 0.58463(15) 0.99309(8) 0.0138(3) Uani 1 1 d . .
H26 H 0.3291 0.5493 1.0082 0.017 Uiso 1 1 calc R U
C11 C 0.38004(15) 0.80019(15) 0.98467(9) 0.0151(3) Uani 1 1 d . .
C12 C 0.48794(15) 0.79214(17) 1.02951(9) 0.0196(4) Uani 1 1 d . .
H5 H 0.4975 0.7585 1.0743 0.023 Uiso 1 1 calc R U
C13 C 0.58158(16) 0.83395(18) 1.00806(10) 0.0234(4) Uani 1 1 d . .
H4 H 0.6555 0.8281 1.0383 0.028 Uiso 1 1 calc R U
C14 C 0.56836(17) 0.88405(18) 0.94299(10) 0.0240(4) Uani 1 1 d . .
C15 C 0.66983(19) 0.9275(2) 0.91906(12) 0.0354(5) Uani 1 1 d . .
H2 H 0.7365 0.9317 0.9585 0.053 Uiso 1 1 calc R U
H29 H 0.6540 1.0083 0.8984 0.053 Uiso 1 1 calc R U
H3 H 0.6850 0.8707 0.8847 0.053 Uiso 1 1 calc R U
C16 C 0.68278(16) 0.68913(19) 0.71078(10) 0.0254(4) Uani 1 1 d . .
H10 H 0.6938 0.7614 0.6874 0.030 Uiso 1 1 calc R U
C17 C 0.58866(16) 0.67847(18) 0.73844(10) 0.0224(4) Uani 1 1 d . .
H11 H 0.5362 0.7439 0.7339 0.027 Uiso 1 1 calc R U
C18 C 0.48547(14) 0.49738(16) 0.86673(9) 0.0168(3) Uani 1 1 d . .
H13 H 0.5540 0.4538 0.8849 0.020 Uiso 1 1 calc R U
C19 C 0.40003(15) 0.49448(16) 0.90144(9) 0.0161(3) Uani 1 1 d . .
H12 H 0.4108 0.4488 0.9428 0.019 Uiso 1 1 calc R U
C20 C 0.13923(14) 0.43574(15) 0.90321(8) 0.0135(3) Uani 1 1 d . .
C21 C 0.08796(14) 0.40528(16) 0.83428(8) 0.0140(3) Uani 1 1 d . .
H25 H 0.0962 0.4584 0.7985 0.017 Uiso 1 1 calc R U
C22 C 0.02587(14) 0.29977(16) 0.81751(8) 0.0148(3) Uani 1 1 d . .
C23 C -0.00254(17) 0.33475(18) 0.69770(9) 0.0219(4) Uani 1 1 d . .
H15 H -0.0286 0.4184 0.7007 0.033 Uiso 1 1 calc R U
H17 H -0.0419 0.3000 0.6530 0.033 Uiso 1 1 calc R U
H16 H 0.0798 0.3346 0.7021 0.033 Uiso 1 1 calc R U
C24 C 0.01340(15) 0.22078(16) 0.87042(9) 0.0160(3) Uani 1 1 d . .
C25 C -0.06633(18) 0.03870(17) 0.90189(10) 0.0250(4) Uani 1 1 d . .
H19 H 0.0068 0.0028 0.9259 0.037 Uiso 1 1 calc R U
H20 H -0.1196 -0.0259 0.8812 0.037 Uiso 1 1 calc R U
H18 H -0.0976 0.0846 0.9348 0.037 Uiso 1 1 calc R U
C26 C 0.06397(17) 0.25034(16) 0.93816(9) 0.0203(4) Uani 1 1 d . .
H24 H 0.0559 0.1967 0.9738 0.024 Uiso 1 1 calc R U
C27 C 0.12729(16) 0.35818(16) 0.95585(9) 0.0187(4) Uani 1 1 d . .
C28 C 0.18050(19) 0.39014(18) 1.03132(9) 0.0255(4) Uani 1 1 d . .
H23 H 0.2617 0.3629 1.0429 0.031 Uiso 1 1 calc R U
C29 C 0.17960(17) 0.52921(17) 1.03813(9) 0.0209(4) Uani 1 1 d . .
H21 H 0.1004 0.5597 1.0234 0.025 Uiso 1 1 calc R U
H22 H 0.2114 0.5529 1.0868 0.025 Uiso 1 1 calc R U
C30 C 0.12387(19) 0.3324(2) 1.08239(10) 0.0306(5) Uani 1 1 d . .
H30 H 0.0442 0.3587 1.0725 0.046 Uiso 1 1 calc R U
H31 H 0.1636 0.3574 1.1292 0.046 Uiso 1 1 calc R U
H32 H 0.1270 0.2438 1.0786 0.046 Uiso 1 1 calc R U
C31 C 0.36471(16) 0.85179(17) 0.91978(9) 0.0211(4) Uani 1 1 d . .
H27 H 0.2907 0.8585 0.8897 0.025 Uiso 1 1 calc R U
C32 C 0.45915(18) 0.89338(19) 0.89960(10) 0.0257(4) Uani 1 1 d . .
H28 H 0.4493 0.9290 0.8553 0.031 Uiso 1 1 calc R U

loop_
_atom_site_aniso_label
_atom_site_aniso_U_11
_atom_site_aniso_U_22
_atom_site_aniso_U_33
_atom_site_aniso_U_23
_atom_site_aniso_U_13
_atom_site_aniso_U_12
S1 0.0154(2) 0.0132(2) 0.0118(2) -0.00104(15) 0.00339(15) -0.00199(15)
O1 0.0172(6) 0.0175(6) 0.0202(6) -0.0006(5) 0.0038(5) 0.0013(5)
O2 0.0253(7) 0.0190(6) 0.0132(6) -0.0026(5) 0.0056(5) -0.0045(5)
O3 0.0226(7) 0.0220(7) 0.0136(6) -0.0017(5) 0.0020(5) -0.0091(5)
O4 0.0280(7) 0.0169(6) 0.0211(6) -0.0035(5) 0.0104(5) -0.0103(5)
C1 0.0179(9) 0.0376(11) 0.0212(9) -0.0021(8) 0.0089(7) -0.0048(8)
C2 0.0175(9) 0.0304(10) 0.0202(9) -0.0047(8) 0.0046(7) 0.0007(8)
C3 0.0176(8) 0.0220(9) 0.0144(8) -0.0015(7) 0.0025(7) -0.0018(7)
C4 0.0152(8) 0.0225(9) 0.0115(7) -0.0011(7) 0.0018(6) -0.0026(7)
C5 0.0157(8) 0.0158(8) 0.0132(8) -0.0014(6) 0.0036(6) -0.0019(6)
C6 0.0184(8) 0.0173(8) 0.0135(8) 0.0032(6) 0.0033(6) 0.0003(7)
C7 0.0143(8) 0.0152(8) 0.0142(8) 0.0016(6) 0.0015(6) 0.0007(6)
C8 0.0128(8) 0.0114(8) 0.0125(7) -0.0019(6) 0.0012(6) -0.0035(6)
C9 0.0140(8) 0.0131(8) 0.0106(7) 0.0005(6) 0.0026(6) -0.0014(6)
C10 0.0174(8) 0.0116(8) 0.0115(8) -0.0004(6) 0.0021(6) -0.0018(6)
C11 0.0182(8) 0.0123(8) 0.0155(8) -0.0016(6) 0.0055(7) -0.0039(6)
C12 0.0205(9) 0.0198(9) 0.0176(8) -0.0008(7) 0.0033(7) -0.0023(7)
C13 0.0186(9) 0.0255(10) 0.0255(9) -0.0045(8) 0.0043(7) -0.0049(8)
C14 0.0261(10) 0.0206(9) 0.0283(10) -0.0067(8) 0.0125(8) -0.0086(8)
C15 0.0333(12) 0.0392(13) 0.0393(12) -0.0079(10) 0.0199(10) -0.0158(10)
C16 0.0229(9) 0.0321(11) 0.0224(9) 0.0050(8) 0.0081(8) -0.0048(8)
C17 0.0204(9) 0.0250(10) 0.0226(9) 0.0046(8) 0.0069(7) 0.0010(8)
C18 0.0145(8) 0.0200(9) 0.0142(8) 0.0019(7) 0.0004(6) 0.0023(7)
C19 0.0175(8) 0.0168(8) 0.0130(8) 0.0026(6) 0.0018(6) -0.0001(7)
C20 0.0135(8) 0.0125(8) 0.0151(8) -0.0001(6) 0.0047(6) -0.0014(6)
C21 0.0130(8) 0.0162(8) 0.0132(8) 0.0021(6) 0.0041(6) -0.0011(6)
C22 0.0133(8) 0.0183(8) 0.0130(8) -0.0026(6) 0.0035(6) -0.0012(6)
C23 0.0273(9) 0.0249(10) 0.0126(8) -0.0014(7) 0.0033(7) -0.0076(8)
C24 0.0173(8) 0.0129(8) 0.0197(8) -0.0024(7) 0.0082(7) -0.0033(6)
C25 0.0379(11) 0.0164(9) 0.0277(10) -0.0054(7) 0.0217(9) -0.0106(8)
C26 0.0303(10) 0.0157(9) 0.0172(8) 0.0011(7) 0.0105(7) -0.0050(7)
C27 0.0255(9) 0.0166(9) 0.0143(8) -0.0003(7) 0.0059(7) -0.0036(7)
C28 0.0393(11) 0.0201(9) 0.0162(9) 0.0013(7) 0.0051(8) -0.0080(8)
C29 0.0324(10) 0.0202(9) 0.0116(8) -0.0009(7) 0.0081(7) -0.0092(8)
C30 0.0398(12) 0.0295(11) 0.0228(10) 0.0010(8) 0.0087(9) -0.0076(9)
C31 0.0233(9) 0.0216(9) 0.0172(9) 0.0016(7) 0.0028(7) -0.0039(7)
C32 0.0340(11) 0.0268(10) 0.0180(9) 0.0016(8) 0.0094(8) -0.0094(8)

loop_
_atom_type_symbol
_atom_type_description
_atom_type_scat_dispersion_real
_atom_type_scat_dispersion_imag
_atom_type_scat_source
C C 0.0033 0.0016 'International Tables Vol C Tables 4.2.6.8 and 6.1.1.4'
H H 0.0000 0.0000 'International Tables Vol C Tables 4.2.6.8 and 6.1.1.4'
O O 0.0106 0.0060 'International Tables Vol C Tables 4.2.6.8 and 6.1.1.4'
S S 0.1246 0.1234 'International Tables Vol C Tables 4.2.6.8 and 6.1.1.4'

loop_
_geom_angle_atom_site_label_1
_geom_angle_atom_site_label_2
_geom_angle_atom_site_label_3
_geom_angle
O1 S1 O2 118.80(8)
O1 S1 C11 108.49(8)
O2 S1 C11 107.24(8)
O1 S1 C10 108.41(8)
O2 S1 C10 106.22(7)
C11 S1 C10 107.14(8)
C22 O3 C23 115.67(13)
C24 O4 C25 116.35(14)
C16 C1 C2 119.70(17)
C16 C1 H1 120.2
C2 C1 H1 120.2
C1 C2 C3 120.17(18)
C1 C2 H9 119.9
C3 C2 H9 119.9
C2 C3 C4 120.95(17)
C2 C3 H8 119.5
C4 C3 H8 119.5
C3 C4 C17 118.11(16)
C3 C4 C5 120.86(16)
C17 C4 C5 120.96(16)
C18 C5 C6 117.56(15)
C18 C5 C4 119.87(15)
C6 C5 C4 122.55(15)
C7 C6 C5 120.79(15)
C7 C6 H7 119.6
C5 C6 H7 119.6
C6 C7 C8 121.27(15)
C6 C7 H14 119.4
C8 C7 H14 119.4
C7 C8 C19 117.82(15)
C7 C8 C9 121.32(15)
C19 C8 C9 120.82(14)
C8 C9 C20 110.27(13)
C8 C9 C10 112.70(13)
C20 C9 C10 112.02(13)
C8 C9 H6 107.2
C20 C9 H6 107.2
C10 C9 H6 107.2
C29 C10 C9 113.57(14)
C29 C10 S1 107.05(12)
C9 C10 S1 113.26(11)
C29 C10 H26 107.6
C9 C10 H26 107.6
S1 C10 H26 107.6
C31 C11 C12 120.91(16)
C31 C11 S1 120.15(14)
C12 C11 S1 118.93(13)
C13 C12 C11 119.24(17)
C13 C12 H5 120.4
C11 C12 H5 120.4
C14 C13 C12 120.76(18)
C14 C13 H4 119.6
C12 C13 H4 119.6
C13 C14 C32 118.87(17)
C13 C14 C15 120.94(19)
C32 C14 C15 120.18(19)
C14 C15 H2 109.5
C14 C15 H29 109.5
H2 C15 H29 109.5
C14 C15 H3 109.5
H2 C15 H3 109.5
H29 C15 H3 109.5
C1 C16 C17 120.27(18)
C1 C16 H10 119.9
C17 C16 H10 119.9
C16 C17 C4 120.80(18)
C16 C17 H11 119.6
C4 C17 H11 119.6
C19 C18 C5 121.49(16)
C19 C18 H13 119.3
C5 C18 H13 119.3
C18 C19 C8 120.88(15)
C18 C19 H12 119.6
C8 C19 H12 119.6
C27 C20 C21 119.56(15)
C27 C20 C9 123.92(15)
C21 C20 C9 116.52(14)
C22 C21 C20 121.35(15)
C22 C21 H25 119.3
C20 C21 H25 119.3
O3 C22 C21 125.04(15)
O3 C22 C24 115.49(15)
C21 C22 C24 119.46(15)
O3 C23 H15 109.5
O3 C23 H17 109.5
H15 C23 H17 109.5
O3 C23 H16 109.5
H15 C23 H16 109.5
H17 C23 H16 109.5
O4 C24 C26 125.35(16)
O4 C24 C22 115.36(15)
C26 C24 C22 119.29(16)
O4 C25 H19 109.5
O4 C25 H20 109.5
H19 C25 H20 109.5
O4 C25 H18 109.5
H19 C25 H18 109.5
H20 C25 H18 109.5
C24 C26 C27 121.68(16)
C24 C26 H24 119.2
C27 C26 H24 119.2
C20 C27 C26 118.66(16)
C20 C27 C28 120.64(16)
C26 C27 C28 120.70(16)
C30 C28 C27 115.02(17)
C30 C28 C29 110.16(17)
C27 C28 C29 107.84(15)
C30 C28 H23 107.9
C27 C28 H23 107.9
C29 C28 H23 107.9
C10 C29 C28 109.17(15)
C10 C29 H21 109.8
C28 C29 H21 109.8
C10 C29 H22 109.8
C28 C29 H22 109.8
H21 C29 H22 108.3
C28 C30 H30 109.5
C28 C30 H31 109.5
H30 C30 H31 109.5
C28 C30 H32 109.5
H30 C30 H32 109.5
H31 C30 H32 109.5
C32 C31 C11 118.86(17)
C32 C31 H27 120.6
C11 C31 H27 120.6
C31 C32 C14 121.33(18)
C31 C32 H28 119.3
C14 C32 H28 119.3

loop_
_geom_bond_atom_site_label_1
_geom_bond_atom_site_label_2
_geom_bond_distance
S1 O1 1.4464(13)
S1 O2 1.4469(12)
S1 C11 1.7595(17)
S1 C10 1.8100(17)
O3 C22 1.369(2)
O3 C23 1.429(2)
O4 C24 1.368(2)
O4 C25 1.430(2)
C1 C16 1.386(3)
C1 C2 1.386(3)
C1 H1 0.9500
C2 C3 1.393(3)
C2 H9 0.9500
C3 C4 1.399(3)
C3 H8 0.9500
C4 C17 1.400(3)
C4 C5 1.491(2)
C5 C18 1.400(2)
C5 C6 1.400(2)
C6 C7 1.394(2)
C6 H7 0.9500
C7 C8 1.395(2)
C7 H14 0.9500
C8 C19 1.399(2)
C8 C9 1.530(2)
C9 C20 1.537(2)
C9 C10 1.547(2)
C9 H6 1.0000
C10 C29 1.524(2)
C10 H26 1.0000
C11 C31 1.388(2)
C11 C12 1.392(3)
C12 C13 1.390(3)
C12 H5 0.9500
C13 C14 1.387(3)
C13 H4 0.9500
C14 C32 1.394(3)
C14 C15 1.506(3)
C15 H2 0.9800
C15 H29 0.9800
C15 H3 0.9800
C16 C17 1.394(3)
C16 H10 0.9500
C17 H11 0.9500
C18 C19 1.386(2)
C18 H13 0.9500
C19 H12 0.9500
C20 C27 1.392(2)
C20 C21 1.405(2)
C21 C22 1.379(2)
C21 H25 0.9500
C22 C24 1.408(2)
C23 H15 0.9800
C23 H17 0.9800
C23 H16 0.9800
C24 C26 1.381(2)
C25 H19 0.9800
C25 H20 0.9800
C25 H18 0.9800
C26 C27 1.410(3)
C26 H24 0.9500
C27 C28 1.528(2)
C28 C30 1.508(3)
C28 C29 1.537(3)
C28 H23 1.0000
C29 H21 0.9900
C29 H22 0.9900
C30 H30 0.9800
C30 H31 0.9800
C30 H32 0.9800
C31 C32 1.385(3)
C31 H27 0.9500
C32 H28 0.9500
